data_1513175
loop_
_publ_author_name
'Sema Caglar'
'Ekrem Adiguzel'
'Bulent Caglar'
'Tuba Saykal'
'Ertan Sahin'
'Orhan Buyukgungor'

_publ_section_title
;
 Synthesis, crystal structure, spectroscopic, thermal, catechol oxidase
 and catalase-like studies: New copper(II) complexes of 2-benzoylbenzoate
 and 2-pyridilpropanol ligands
;
_journal_name_full
;
Inorganica Chimica Acta
;
_journal_page_first 101
_journal_page_last 109
_journal_paper_doi 10.1016/j.ica.2012.11.028
_journal_volume 397
_journal_year 2013
_chemical_formula_moiety 'C44 H40 Cu N2 O8'
_chemical_formula_sum 'C44 H40 Cu N2 O8'
_chemical_formula_weight 788.32
_chemical_name_common bis(2-benzoylbenzoato)bis(2-pyridilpropanol)copper(II)
_space_group_IT_number 2
_symmetry_cell_setting triclinic
_symmetry_space_group_name_Hall '-P 1'
_symmetry_space_group_name_H-M 'P -1'
_atom_sites_solution_hydrogens geom
_atom_sites_solution_primary direct
_atom_sites_solution_secondary difmap
_cell_angle_alpha 89.973(3)
_cell_angle_beta 90.088(4)
_cell_angle_gamma 111.135(3)
_cell_formula_units_Z 1
_cell_length_a 8.4849(4)
_cell_length_b 10.2733(4)
_cell_length_c 11.8111(5)
_cell_measurement_reflns_used 14649
_cell_measurement_temperature 296
_cell_measurement_theta_max 28.04
_cell_measurement_theta_min 2.13
_cell_volume 960.29(7)
_computing_cell_refinement X-AREA
_computing_data_collection 'X-AREA (Stoe & Cie, 2002)'
_computing_data_reduction 'X-RED32 (Stoe & Cie, 2002)'
_computing_molecular_graphics 'ORTEP-3 for Windows (Farrugia, 1997)'
_computing_publication_material 'WinGX (Farrugia, 1999)'
_computing_structure_refinement 'SHELXL97 (Sheldrick, 2008)'
_computing_structure_solution 'SHELXS97 (Sheldrick, 2008)'
_diffrn_ambient_temperature 296
_diffrn_detector_area_resol_mean 6.67
_diffrn_measured_fraction_theta_full 0.996
_diffrn_measured_fraction_theta_max 0.996
_diffrn_measurement_device_type 'STOE IPDS 2'
_diffrn_measurement_method 'rotation method'
_diffrn_radiation_monochromator graphite
_diffrn_radiation_source 'fine-focus sealed tube'
_diffrn_radiation_type MoK\a
_diffrn_radiation_wavelength 0.71073
_diffrn_reflns_av_R_equivalents 0.0589
_diffrn_reflns_av_sigmaI/netI 0.0437
_diffrn_reflns_limit_h_max 10
_diffrn_reflns_limit_h_min -10
_diffrn_reflns_limit_k_max 12
_diffrn_reflns_limit_k_min -12
_diffrn_reflns_limit_l_max 14
_diffrn_reflns_limit_l_min -14
_diffrn_reflns_number 14649
_diffrn_reflns_theta_full 26.49
_diffrn_reflns_theta_max 26.49
_diffrn_reflns_theta_min 2.13
_diffrn_standards_decay_% 0
_exptl_absorpt_coefficient_mu 0.626
_exptl_absorpt_correction_T_max 0.8748
_exptl_absorpt_correction_T_min 0.7917
_exptl_absorpt_correction_type integration
_exptl_absorpt_process_details '(X-RED32, Stoe & Cie, 2002)'
_exptl_crystal_colour blue
_exptl_crystal_density_diffrn 1.363
_exptl_crystal_density_method 'not measured'
_exptl_crystal_description prism
_exptl_crystal_F_000 411
_exptl_crystal_size_max 0.340
_exptl_crystal_size_mid 0.307
_exptl_crystal_size_min 0.290
_refine_diff_density_max 0.568
_refine_diff_density_min -0.399
_refine_diff_density_rms 0.148
_refine_ls_extinction_method none
_refine_ls_goodness_of_fit_ref 1.045
_refine_ls_hydrogen_treatment mixed
_refine_ls_matrix_type full
_refine_ls_number_parameters 253
_refine_ls_number_reflns 3978
_refine_ls_number_restraints 0
_refine_ls_restrained_S_all 1.045
_refine_ls_R_factor_all 0.0405
_refine_ls_R_factor_gt 0.0365
_refine_ls_shift/su_max 0.002
_refine_ls_shift/su_mean 0.000
_refine_ls_structure_factor_coef Fsqd
_refine_ls_weighting_details 'calc w=1/[\s^2^(Fo^2^)+(0.0557P)^2^+0.1195P] where P=(Fo^2^+2Fc^2^)/3'
_refine_ls_weighting_scheme calc
_refine_ls_wR_factor_gt 0.0853
_refine_ls_wR_factor_ref 0.0871
_reflns_number_gt 3652
_reflns_number_total 3978
_reflns_threshold_expression I>2\s(I)
_cod_data_source_file ICA-2013-397-101-109-1.cif
_cod_data_source_block scaglar2
_cod_database_code 1513175

loop_
_symmetry_equiv_pos_as_xyz
'x, y, z'
'-x, -y, -z'

loop_
_atom_site_label
_atom_site_type_symbol
_atom_site_fract_x
_atom_site_fract_y
_atom_site_fract_z
_atom_site_U_iso_or_equiv
_atom_site_adp_type
_atom_site_occupancy
_atom_site_symmetry_multiplicity
_atom_site_calc_flag
_atom_site_refinement_flags
C1 C 0.6664(2) 0.4003(2) 0.67176(15) 0.0519(4) Uani 1 1 d .
H1 H 0.5768 0.3198 0.6516 0.062 Uiso 1 1 calc R
C2 C 0.7699(3) 0.3924(3) 0.75868(17) 0.0683(6) Uani 1 1 d .
H2 H 0.7491 0.3095 0.7981 0.082 Uiso 1 1 calc R
C3 C 0.9054(3) 0.5105(3) 0.7859(2) 0.0791(7) Uani 1 1 d .
H3 H 0.9780 0.5091 0.8446 0.095 Uiso 1 1 calc R
C4 C 0.9318(3) 0.6299(3) 0.72570(19) 0.0705(6) Uani 1 1 d .
H4 H 1.0251 0.7094 0.7421 0.085 Uiso 1 1 calc R
C5 C 0.8211(2) 0.6342(2) 0.64008(15) 0.0520(4) Uani 1 1 d .
C6 C 0.8484(3) 0.7672(2) 0.57666(18) 0.0638(5) Uani 1 1 d .
H6A H 0.9030 0.8453 0.6268 0.077 Uiso 1 1 calc R
H6B H 0.7392 0.7704 0.5559 0.077 Uiso 1 1 calc R
C7 C 0.9547(3) 0.7851(3) 0.4701(2) 0.0735(6) Uani 1 1 d .
H7A H 0.9691 0.8747 0.4362 0.088 Uiso 1 1 calc R
H7B H 1.0658 0.7862 0.4910 0.088 Uiso 1 1 calc R
C8 C 0.8796(2) 0.6728(2) 0.38355(19) 0.0632(5) Uani 1 1 d .
H8A H 0.9454 0.6956 0.3144 0.076 Uiso 1 1 calc R
H8B H 0.8812 0.5846 0.4117 0.076 Uiso 1 1 calc R
C9 C 0.60614(18) 0.19530(15) 0.29984(13) 0.0388(3) Uani 1 1 d .
C10 C 0.6232(2) 0.10842(17) 0.38475(15) 0.0468(4) Uani 1 1 d .
H10 H 0.6133 0.1309 0.4600 0.056 Uiso 1 1 calc R
C11 C 0.6548(2) -0.01161(19) 0.35925(18) 0.0580(5) Uani 1 1 d .
H11 H 0.6656 -0.0693 0.4171 0.070 Uiso 1 1 calc R
C12 C 0.6700(3) -0.04509(19) 0.2481(2) 0.0629(5) Uani 1 1 d .
H12 H 0.6924 -0.1250 0.2307 0.075 Uiso 1 1 calc R
C13 C 0.6521(3) 0.03938(19) 0.16281(17) 0.0571(5) Uani 1 1 d .
H13 H 0.6618 0.0157 0.0879 0.068 Uiso 1 1 calc R
C14 C 0.6195(2) 0.16020(16) 0.18672(14) 0.0435(3) Uani 1 1 d .
C15 C 0.58493(19) 0.33078(15) 0.32872(13) 0.0396(3) Uani 1 1 d .
C16 C 0.5976(2) 0.24378(19) 0.08781(14) 0.0492(4) Uani 1 1 d .
C17 C 0.4241(2) 0.23851(18) 0.05964(14) 0.0484(4) Uani 1 1 d .
C18 C 0.2835(2) 0.1455(2) 0.11295(17) 0.0571(4) Uani 1 1 d .
H18 H 0.2963 0.0861 0.1687 0.069 Uiso 1 1 calc R
C19 C 0.1235(3) 0.1411(3) 0.0832(2) 0.0703(6) Uani 1 1 d .
H19 H 0.0287 0.0766 0.1174 0.084 Uiso 1 1 calc R
C20 C 0.1044(3) 0.2315(3) 0.0035(2) 0.0745(6) Uani 1 1 d .
H20 H -0.0029 0.2302 -0.0145 0.089 Uiso 1 1 calc R
C21 C 0.2440(3) 0.3244(3) -0.04997(19) 0.0706(6) Uani 1 1 d .
H21 H 0.2308 0.3854 -0.1041 0.085 Uiso 1 1 calc R
C22 C 0.4035(3) 0.3269(2) -0.02324(16) 0.0581(4) Uani 1 1 d .
H22 H 0.4974 0.3878 -0.0609 0.070 Uiso 1 1 calc R
N1 N 0.68761(17) 0.51800(14) 0.61423(11) 0.0444(3) Uani 1 1 d .
O1 O 0.71079(17) 0.66141(13) 0.36119(12) 0.0547(3) Uani 1 1 d .
H1A H 0.680(3) 0.603(3) 0.319(2) 0.082 Uiso 1 1 d .
O2 O 0.55239(15) 0.34548(11) 0.43221(9) 0.0450(3) Uani 1 1 d .
O3 O 0.60331(17) 0.41748(12) 0.25266(10) 0.0521(3) Uani 1 1 d .
O4 O 0.71753(18) 0.30348(18) 0.02706(12) 0.0720(4) Uani 1 1 d .
Cu1 Cu 0.5000 0.5000 0.5000 0.03789(10) Uani 1 2 d S

loop_
_atom_site_aniso_label
_atom_site_aniso_U_11
_atom_site_aniso_U_22
_atom_site_aniso_U_33
_atom_site_aniso_U_23
_atom_site_aniso_U_13
_atom_site_aniso_U_12
C1 0.0593(10) 0.0578(10) 0.0458(9) -0.0030(8) 0.0010(7) 0.0300(8)
C2 0.0833(14) 0.0929(16) 0.0495(11) 0.0031(10) 0.0008(10) 0.0571(13)
C3 0.0781(14) 0.121(2) 0.0575(12) -0.0250(13) -0.0240(11) 0.0596(15)
C4 0.0556(11) 0.0931(16) 0.0652(13) -0.0299(12) -0.0158(9) 0.0296(11)
C5 0.0487(9) 0.0597(10) 0.0477(9) -0.0192(8) -0.0035(7) 0.0195(8)
C6 0.0645(12) 0.0507(10) 0.0646(12) -0.0173(9) -0.0027(9) 0.0065(8)
C7 0.0560(11) 0.0705(13) 0.0770(15) -0.0074(11) 0.0014(10) 0.0023(10)
C8 0.0560(10) 0.0687(12) 0.0640(12) -0.0081(10) 0.0097(9) 0.0214(9)
C9 0.0403(7) 0.0356(7) 0.0400(8) -0.0083(6) 0.0023(6) 0.0130(6)
C10 0.0527(9) 0.0424(8) 0.0468(9) -0.0040(7) 0.0041(7) 0.0188(7)
C11 0.0678(11) 0.0439(9) 0.0675(12) 0.0036(8) 0.0069(9) 0.0265(8)
C12 0.0750(12) 0.0404(9) 0.0797(14) -0.0098(9) 0.0121(10) 0.0285(9)
C13 0.0669(11) 0.0488(10) 0.0557(10) -0.0195(8) 0.0087(8) 0.0212(8)
C14 0.0447(8) 0.0407(8) 0.0435(8) -0.0115(7) 0.0033(6) 0.0135(6)
C15 0.0438(8) 0.0368(7) 0.0385(8) -0.0101(6) -0.0007(6) 0.0149(6)
C16 0.0539(9) 0.0532(9) 0.0388(8) -0.0109(7) 0.0039(7) 0.0172(8)
C17 0.0553(9) 0.0494(9) 0.0399(8) -0.0156(7) -0.0009(7) 0.0182(7)
C18 0.0578(10) 0.0568(10) 0.0533(10) -0.0112(8) -0.0009(8) 0.0166(8)
C19 0.0522(11) 0.0778(14) 0.0737(14) -0.0172(11) -0.0004(9) 0.0149(10)
C20 0.0667(13) 0.0926(17) 0.0727(14) -0.0206(13) -0.0139(11) 0.0390(12)
C21 0.0804(14) 0.0828(15) 0.0590(12) -0.0110(11) -0.0094(10) 0.0419(12)
C22 0.0687(11) 0.0605(11) 0.0465(10) -0.0089(8) 0.0010(8) 0.0251(9)
N1 0.0490(7) 0.0472(7) 0.0400(7) -0.0102(6) -0.0024(6) 0.0210(6)
O1 0.0600(7) 0.0475(7) 0.0581(8) -0.0144(6) -0.0033(6) 0.0211(6)
O2 0.0623(7) 0.0416(6) 0.0363(6) -0.0087(4) 0.0014(5) 0.0253(5)
O3 0.0793(8) 0.0394(6) 0.0398(6) -0.0047(5) 0.0018(6) 0.0239(6)
O4 0.0619(8) 0.1005(12) 0.0531(8) 0.0121(8) 0.0143(7) 0.0286(8)
Cu1 0.04716(16) 0.03559(15) 0.03413(15) -0.00957(10) -0.00247(10) 0.01878(11)

loop_
_atom_type_symbol
_atom_type_description
_atom_type_scat_dispersion_real
_atom_type_scat_dispersion_imag
_atom_type_scat_source
C C 0.0033 0.0016 'International Tables Vol C Tables 4.2.6.8 and 6.1.1.4'
H H 0.0000 0.0000 'International Tables Vol C Tables 4.2.6.8 and 6.1.1.4'
N N 0.0061 0.0033 'International Tables Vol C Tables 4.2.6.8 and 6.1.1.4'
O O 0.0106 0.0060 'International Tables Vol C Tables 4.2.6.8 and 6.1.1.4'
Cu Cu 0.3201 1.2651 'International Tables Vol C Tables 4.2.6.8 and 6.1.1.4'

loop_
_geom_angle_atom_site_label_1
_geom_angle_atom_site_label_2
_geom_angle_atom_site_label_3
_geom_angle
_geom_angle_site_symmetry_1
_geom_angle_site_symmetry_3
N1 C1 C2 123.49(19) . .
N1 C1 H1 118.3 . .
C2 C1 H1 118.3 . .
C1 C2 C3 118.1(2) . .
C1 C2 H2 121.0 . .
C3 C2 H2 121.0 . .
C4 C3 C2 119.09(19) . .
C4 C3 H3 120.5 . .
C2 C3 H3 120.5 . .
C3 C4 C5 120.9(2) . .
C3 C4 H4 119.6 . .
C5 C4 H4 119.6 . .
N1 C5 C4 119.75(19) . .
N1 C5 C6 119.79(16) . .
C4 C5 C6 120.46(18) . .
C5 C6 C7 114.41(18) . .
C5 C6 H6A 108.7 . .
C7 C6 H6A 108.7 . .
C5 C6 H6B 108.7 . .
C7 C6 H6B 108.7 . .
H6A C6 H6B 107.6 . .
C8 C7 C6 113.71(18) . .
C8 C7 H7A 108.8 . .
C6 C7 H7A 108.8 . .
C8 C7 H7B 108.8 . .
C6 C7 H7B 108.8 . .
H7A C7 H7B 107.7 . .
O1 C8 C7 108.96(17) . .
O1 C8 H8A 109.9 . .
C7 C8 H8A 109.9 . .
O1 C8 H8B 109.9 . .
C7 C8 H8B 109.9 . .
H8A C8 H8B 108.3 . .
C10 C9 C14 119.23(14) . .
C10 C9 C15 120.45(14) . .
C14 C9 C15 120.19(14) . .
C9 C10 C11 120.97(16) . .
C9 C10 H10 119.5 . .
C11 C10 H10 119.5 . .
C12 C11 C10 119.74(18) . .
C12 C11 H11 120.1 . .
C10 C11 H11 120.1 . .
C13 C12 C11 120.03(16) . .
C13 C12 H12 120.0 . .
C11 C12 H12 120.0 . .
C12 C13 C14 121.08(17) . .
C12 C13 H13 119.5 . .
C14 C13 H13 119.5 . .
C13 C14 C9 118.94(16) . .
C13 C14 C16 117.16(15) . .
C9 C14 C16 123.89(14) . .
O3 C15 O2 126.08(14) . .
O3 C15 C9 118.39(13) . .
O2 C15 C9 115.51(14) . .
O4 C16 C17 121.55(17) . .
O4 C16 C14 119.68(16) . .
C17 C16 C14 118.44(15) . .
C18 C17 C22 119.52(17) . .
C18 C17 C16 121.24(17) . .
C22 C17 C16 119.22(17) . .
C17 C18 C19 119.9(2) . .
C17 C18 H18 120.1 . .
C19 C18 H18 120.1 . .
C20 C19 C18 120.2(2) . .
C20 C19 H19 119.9 . .
C18 C19 H19 119.9 . .
C19 C20 C21 120.1(2) . .
C19 C20 H20 119.9 . .
C21 C20 H20 119.9 . .
C20 C21 C22 120.0(2) . .
C20 C21 H21 120.0 . .
C22 C21 H21 120.0 . .
C21 C22 C17 120.1(2) . .
C21 C22 H22 119.9 . .
C17 C22 H22 119.9 . .
C1 N1 C5 118.65(15) . .
C1 N1 Cu1 113.94(12) . .
C5 N1 Cu1 127.34(12) . .
C8 O1 H1A 104(2) . .
C15 O2 Cu1 127.47(10) . .
O2 Cu1 O2 180.00(6) . 2_666
O2 Cu1 N1 86.93(5) . .
O2 Cu1 N1 93.07(5) 2_666 .
O2 Cu1 N1 93.07(5) . 2_666
O2 Cu1 N1 86.93(5) 2_666 2_666
N1 Cu1 N1 180.0 . 2_666
O1 Cu1 O1 180.00(6) . 2_666
O1 Cu1 O2 87.29(4) . .
O1 Cu1 O2 92.71(4) . 2_666
O1 Cu1 O2 92.71(4) 2_666 .
O1 Cu1 O2 87.29(4) 2_666 2_666
O1 Cu1 N1 91.41(5) . .
O1 Cu1 N1 88.59(5) . 2_666
O1 Cu1 N1 91.41(5) 2_666 2_666
O1 Cu1 N1 88.59(5) 2_666 .

loop_
_geom_bond_atom_site_label_1
_geom_bond_atom_site_label_2
_geom_bond_distance
_geom_bond_site_symmetry_2
C1 N1 1.341(2) .
C1 C2 1.371(3) .
C1 H1 0.9300 .
C2 C3 1.375(4) .
C2 H2 0.9300 .
C3 C4 1.364(4) .
C3 H3 0.9300 .
C4 C5 1.390(3) .
C4 H4 0.9300 .
C5 N1 1.351(2) .
C5 C6 1.501(3) .
C6 C7 1.521(3) .
C6 H6A 0.9700 .
C6 H6B 0.9700 .
C7 C8 1.501(3) .
C7 H7A 0.9700 .
C7 H7B 0.9700 .
C8 O1 1.419(2) .
C8 H8A 0.9700 .
C8 H8B 0.9700 .
C9 C10 1.384(2) .
C9 C14 1.399(2) .
C9 C15 1.5057(19) .
C10 C11 1.386(2) .
C10 H10 0.9300 .
C11 C12 1.376(3) .
C11 H11 0.9300 .
C12 C13 1.373(3) .
C12 H12 0.9300 .
C13 C14 1.395(2) .
C13 H13 0.9300 .
C14 C16 1.500(3) .
C15 O3 1.235(2) .
C15 O2 1.2745(19) .
C16 O4 1.216(2) .
C16 C17 1.490(2) .
C17 C18 1.383(3) .
C17 C22 1.388(3) .
C18 C19 1.387(3) .
C18 H18 0.9300 .
C19 C20 1.372(4) .
C19 H19 0.9300 .
C20 C21 1.378(4) .
C20 H20 0.9300 .
C21 C22 1.380(3) .
C21 H21 0.9300 .
C22 H22 0.9300 .
N1 Cu1 2.0420(13) .
O1 H1A 0.75(3) .
O2 Cu1 1.9672(10) .
Cu1 O2 1.9672(10) 2_666
Cu1 N1 2.0420(13) 2_666
Cu1 O1 2.5503(14) 2_666
O1 Cu1 2.5503(14) .

loop_
_geom_hbond_atom_site_label_D
_geom_hbond_atom_site_label_H
_geom_hbond_atom_site_label_A
_geom_hbond_distance_DH
_geom_hbond_distance_HA
_geom_hbond_distance_DA
_geom_hbond_angle_DHA
_geom_hbond_site_symmetry_A
O1 H1A O3 0.75(3) 1.94(3) 2.6657(17) 162(3) .
C1 H1 O1 0.93 2.52 3.055(2) 116.8 2_666
C6 H6B O2 0.97 2.33 3.174(2) 144.9 2_666

loop_
_geom_torsion_atom_site_label_1
_geom_torsion_atom_site_label_2
_geom_torsion_atom_site_label_3
_geom_torsion_atom_site_label_4
_geom_torsion
_geom_torsion_site_symmetry_4
N1 C1 C2 C3 -2.0(3) .
C1 C2 C3 C4 -0.3(3) .
C2 C3 C4 C5 1.9(3) .
C3 C4 C5 N1 -1.5(3) .
C3 C4 C5 C6 178.2(2) .
N1 C5 C6 C7 -89.0(2) .
C4 C5 C6 C7 91.3(2) .
C5 C6 C7 C8 60.5(3) .
C6 C7 C8 O1 52.7(3) .
C14 C9 C10 C11 0.6(2) .
C15 C9 C10 C11 -175.38(16) .
C9 C10 C11 C12 0.2(3) .
C10 C11 C12 C13 -0.7(3) .
C11 C12 C13 C14 0.4(3) .
C12 C13 C14 C9 0.4(3) .
C12 C13 C14 C16 -178.49(17) .
C10 C9 C14 C13 -0.9(2) .
C15 C9 C14 C13 175.10(14) .
C10 C9 C14 C16 177.91(15) .
C15 C9 C14 C16 -6.1(2) .
C10 C9 C15 O3 165.99(15) .
C14 C9 C15 O3 -10.0(2) .
C10 C9 C15 O2 -12.6(2) .
C14 C9 C15 O2 171.40(14) .
C13 C14 C16 O4 -67.5(2) .
C9 C14 C16 O4 113.6(2) .
C13 C14 C16 C17 105.98(18) .
C9 C14 C16 C17 -72.9(2) .
O4 C16 C17 C18 164.94(18) .
C14 C16 C17 C18 -8.4(2) .
O4 C16 C17 C22 -13.8(2) .
C14 C16 C17 C22 172.83(15) .
C22 C17 C18 C19 0.1(3) .
C16 C17 C18 C19 -178.64(17) .
C17 C18 C19 C20 -2.0(3) .
C18 C19 C20 C21 2.0(3) .
C19 C20 C21 C22 -0.2(3) .
C20 C21 C22 C17 -1.7(3) .
C18 C17 C22 C21 1.7(3) .
C16 C17 C22 C21 -179.49(17) .
C2 C1 N1 C5 2.4(3) .
C2 C1 N1 Cu1 -174.57(15) .
C4 C5 N1 C1 -0.7(2) .
C6 C5 N1 C1 179.71(16) .
C4 C5 N1 Cu1 175.87(13) .
C6 C5 N1 Cu1 -3.8(2) .
O3 C15 O2 Cu1 6.4(2) .
C9 C15 O2 Cu1 -175.10(9) .
C15 O2 Cu1 N1 -127.37(14) .
C15 O2 Cu1 N1 52.63(14) 2_666
C1 N1 Cu1 O2 -56.53(12) .
C5 N1 Cu1 O2 126.80(14) .
C1 N1 Cu1 O2 123.47(12) 2_666
C5 N1 Cu1 O2 -53.20(14) 2_666
